data_4110332
loop_
_publ_author_name
'Eli Zysman-Colman'
'Neysa Nevins'
'Nicolas Eghbali'
'James P. Snyder'
'David N. Harpp'

_publ_contact_author_address
;
      University of McGill
      Department of Chemistry
      Otto Maass Chemistry Building
      801 Sherbrooke St. West
      Montr\'eal, Qu\'ebec
      Canada H3A 2K6
;
_publ_contact_author_email david.harpp@mcgill.ca
_publ_contact_author_fax '+1 514 343 2382'
_publ_contact_author_name 'Dr. David N. Harpp'
_publ_contact_author_phone '+1 514 343 6685'
_publ_section_title
;
 Crossover Point between Dialkoxy Disulfides (ROSSOR) and Thionosulfites
 ((RO)2SS): Prediction, Synthesis, and Structure
;
_journal_name_full 'Journal of the American Chemical Society'
_journal_page_first 291
_journal_page_last 304
_journal_paper_doi 10.1021/ja0559395
_journal_volume 128
_journal_year 2006
_chemical_formula_sum 'C8 H8 O2 S2'
_chemical_formula_weight 200.26
_chemical_name_systematic
; 
 ? 
;
_space_group_IT_number 14
_symmetry_cell_setting monoclinic
_symmetry_space_group_name_Hall '-P 2ybc'
_symmetry_space_group_name_H-M 'P 1 21/c 1'
_atom_sites_solution_hydrogens geom
_atom_sites_solution_primary direct
_atom_sites_solution_secondary difmap
_audit_creation_method SHELXL-97
_cell_angle_alpha 90.00
_cell_angle_beta 93.278(4)
_cell_angle_gamma 90.00
_cell_formula_units_Z 4
_cell_length_a 7.8807(5)
_cell_length_b 15.0240(8)
_cell_length_c 7.2198(4)
_cell_measurement_reflns_used 3545
_cell_measurement_temperature 100(2)
_cell_measurement_theta_max 66.68
_cell_measurement_theta_min 2.94
_cell_volume 853.42(9)
_computing_cell_refinement 'Bruker SMART'
_computing_data_collection 'Bruker SMART'
_computing_data_reduction 'Bruker SAINT'
_computing_molecular_graphics 'Bruker SHELXTL'
_computing_publication_material 'Bruker SHELXTL'
_computing_structure_refinement 'SHELXL-97 (Sheldrick, 1997)'
_computing_structure_solution 'SHELXS-97 (Sheldrick, 1990)'
_diffrn_ambient_temperature 100(2)
_diffrn_measured_fraction_theta_full 0.908
_diffrn_measured_fraction_theta_max 0.908
_diffrn_measurement_device_type 'CCD area detector'
_diffrn_measurement_method 'phi and omega scans'
_diffrn_radiation_monochromator graphite
_diffrn_radiation_source 'fine-focus sealed tube'
_diffrn_radiation_type CuK\a
_diffrn_radiation_wavelength 1.54178
_diffrn_reflns_av_R_equivalents 0.0268
_diffrn_reflns_av_sigmaI/netI 0.0271
_diffrn_reflns_limit_h_max 9
_diffrn_reflns_limit_h_min -9
_diffrn_reflns_limit_k_max 15
_diffrn_reflns_limit_k_min -17
_diffrn_reflns_limit_l_max 7
_diffrn_reflns_limit_l_min -8
_diffrn_reflns_number 3792
_diffrn_reflns_theta_full 66.69
_diffrn_reflns_theta_max 66.69
_diffrn_reflns_theta_min 5.62
_exptl_absorpt_coefficient_mu 5.283
_exptl_absorpt_correction_T_max 0.4334
_exptl_absorpt_correction_T_min 0.2827
_exptl_absorpt_correction_type none
_exptl_crystal_colour colorless
_exptl_crystal_density_diffrn 1.559
_exptl_crystal_density_meas 0
_exptl_crystal_description irreg
_exptl_crystal_F_000 416
_exptl_crystal_size_max 0.32
_exptl_crystal_size_mid 0.22
_exptl_crystal_size_min 0.19
_refine_diff_density_max 0.419
_refine_diff_density_min -0.638
_refine_diff_density_rms 0.097
_refine_ls_extinction_method none
_refine_ls_goodness_of_fit_ref 1.030
_refine_ls_hydrogen_treatment mixed
_refine_ls_matrix_type full
_refine_ls_number_parameters 141
_refine_ls_number_reflns 1369
_refine_ls_number_restraints 0
_refine_ls_restrained_S_all 1.030
_refine_ls_R_factor_all 0.0399
_refine_ls_R_factor_gt 0.0390
_refine_ls_shift/su_max 0.000
_refine_ls_shift/su_mean 0.000
_refine_ls_structure_factor_coef Fsqd
_refine_ls_weighting_details 'calc w=1/[\s^2^(Fo^2^)+(0.0900P)^2^+0.5191P] where P=(Fo^2^+2Fc^2^)/3'
_refine_ls_weighting_scheme calc
_refine_ls_wR_factor_gt 0.1174
_refine_ls_wR_factor_ref 0.1187
_reflns_number_gt 1314
_reflns_number_total 1369
_reflns_threshold_expression >2sigma(I)
_cod_data_source_file ja0559395si20050906_100143.cif
_cod_data_source_block jsso3s
_cod_database_code 4110332

loop_
_symmetry_equiv_pos_as_xyz
'x, y, z'
'-x, y+1/2, -z+1/2'
'-x, -y, -z'
'x, -y-1/2, z-1/2'

loop_
_atom_site_label
_atom_site_type_symbol
_atom_site_fract_x
_atom_site_fract_y
_atom_site_fract_z
_atom_site_U_iso_or_equiv
_atom_site_adp_type
_atom_site_occupancy
_atom_site_symmetry_multiplicity
_atom_site_calc_flag
C1 C 0.9012(3) 0.16058(16) 0.2712(3) 0.0192(5) Uani 1 1 d
C2 C 0.9697(3) 0.13657(14) 0.4633(3) 0.0149(5) Uani 1 1 d
C3 C 1.1368(3) 0.15662(15) 0.5182(3) 0.0192(5) Uani 1 1 d
C4 C 1.2040(3) 0.13599(15) 0.6953(3) 0.0194(5) Uani 1 1 d
C5 C 1.1009(3) 0.09594(15) 0.8211(3) 0.0192(5) Uani 1 1 d
C6 C 0.9323(3) 0.07596(15) 0.7677(3) 0.0182(5) Uani 1 1 d
C7 C 0.8663(3) 0.09479(14) 0.5897(3) 0.0144(5) Uani 1 1 d
C8 C 0.6847(3) 0.06972(16) 0.5359(3) 0.0171(5) Uani 1 1 d
H1 H 0.854(3) 0.1088(18) 0.198(4) 0.019(7) Uiso 1 1 d
H2 H 0.991(4) 0.1902(18) 0.203(4) 0.020(7) Uiso 1 1 d
H3 H 1.211(4) 0.1910(19) 0.425(4) 0.027(8) Uiso 1 1 d
H4 H 1.320(3) 0.1506(16) 0.736(3) 0.013(6) Uiso 1 1 d
H5 H 1.143(3) 0.0836(17) 0.946(4) 0.013(6) Uiso 1 1 d
H6 H 0.857(4) 0.0489(18) 0.849(4) 0.024(7) Uiso 1 1 d
H7 H 0.673(4) 0.0330(19) 0.421(4) 0.026(7) Uiso 1 1 d
H8 H 0.640(4) 0.0390(19) 0.635(4) 0.032(8) Uiso 1 1 d
O1 O 0.7630(2) 0.22517(10) 0.2787(2) 0.0195(4) Uani 1 1 d
O2 O 0.5771(2) 0.14739(11) 0.4968(2) 0.0183(4) Uani 1 1 d
S1 S 0.57003(7) 0.19090(3) 0.29075(7) 0.0173(3) Uani 1 1 d
S2 S 0.52596(8) 0.09744(4) 0.10972(8) 0.0221(3) Uani 1 1 d

loop_
_atom_site_aniso_label
_atom_site_aniso_U_11
_atom_site_aniso_U_22
_atom_site_aniso_U_33
_atom_site_aniso_U_23
_atom_site_aniso_U_13
_atom_site_aniso_U_12
C1 0.0183(12) 0.0219(12) 0.0182(12) 0.0026(10) 0.0081(10) -0.0010(10)
C2 0.0173(12) 0.0112(11) 0.0169(11) -0.0011(8) 0.0073(9) 0.0026(9)
C3 0.0189(12) 0.0162(12) 0.0232(12) 0.0007(9) 0.0072(10) 0.0002(10)
C4 0.0167(12) 0.0164(12) 0.0251(13) -0.0024(9) 0.0014(10) 0.0037(10)
C5 0.0213(12) 0.0163(12) 0.0202(13) -0.0008(9) 0.0024(11) 0.0036(10)
C6 0.0228(13) 0.0147(11) 0.0179(12) 0.0012(9) 0.0081(10) 0.0003(9)
C7 0.0158(11) 0.0103(11) 0.0176(12) -0.0013(8) 0.0059(10) 0.0013(8)
C8 0.0181(12) 0.0158(11) 0.0179(12) 0.0050(9) 0.0041(10) -0.0024(9)
O1 0.0194(9) 0.0143(8) 0.0249(9) 0.0050(6) 0.0019(7) -0.0023(7)
O2 0.0166(8) 0.0215(9) 0.0175(9) 0.0014(6) 0.0055(7) 0.0028(7)
S1 0.0175(4) 0.0151(4) 0.0194(4) 0.00082(19) 0.0029(3) 0.0012(2)
S2 0.0251(4) 0.0224(4) 0.0188(4) -0.0018(2) 0.0012(3) -0.0038(2)

loop_
_atom_type_symbol
_atom_type_description
_atom_type_scat_dispersion_real
_atom_type_scat_dispersion_imag
_atom_type_scat_source
C C 0.0181 0.0091 'International Tables Vol C Tables 4.2.6.8 and 6.1.1.4'
H H 0.0000 0.0000 'International Tables Vol C Tables 4.2.6.8 and 6.1.1.4'
O O 0.0492 0.0322 'International Tables Vol C Tables 4.2.6.8 and 6.1.1.4'
S S 0.3331 0.5567 'International Tables Vol C Tables 4.2.6.8 and 6.1.1.4'

loop_
_geom_angle_atom_site_label_1
_geom_angle_atom_site_label_2
_geom_angle_atom_site_label_3
_geom_angle
O1 C1 C2 110.76(18)
C3 C2 C7 119.2(2)
C3 C2 C1 119.8(2)
C7 C2 C1 121.0(2)
C2 C3 C4 121.3(2)
C5 C4 C3 119.4(2)
C4 C5 C6 119.7(2)
C7 C6 C5 120.9(2)
C6 C7 C2 119.4(2)
C6 C7 C8 119.2(2)
C2 C7 C8 121.4(2)
O2 C8 C7 112.45(18)
C1 O1 S1 119.78(14)
C8 O2 S1 119.21(14)
O1 S1 O2 101.24(9)
O1 S1 S2 109.18(7)
O2 S1 S2 108.79(7)

loop_
_geom_bond_atom_site_label_1
_geom_bond_atom_site_label_2
_geom_bond_distance
C1 O1 1.462(3)
C1 C2 1.503(3)
C2 C3 1.387(3)
C2 C7 1.406(3)
C3 C4 1.391(3)
C4 C5 1.390(3)
C5 C6 1.394(3)
C6 C7 1.388(3)
C7 C8 1.509(3)
C8 O2 1.460(3)
O1 S1 1.6126(17)
O2 S1 1.6233(15)
S1 S2 1.9361(8)

loop_
_geom_torsion_atom_site_label_1
_geom_torsion_atom_site_label_2
_geom_torsion_atom_site_label_3
_geom_torsion_atom_site_label_4
_geom_torsion
O1 C1 C2 C3 -116.8(2)
O1 C1 C2 C7 62.4(3)
C7 C2 C3 C4 0.2(3)
C1 C2 C3 C4 179.5(2)
C2 C3 C4 C5 -1.2(4)
C3 C4 C5 C6 0.8(3)
C4 C5 C6 C7 0.6(3)
C5 C6 C7 C2 -1.6(3)
C5 C6 C7 C8 178.3(2)
C3 C2 C7 C6 1.2(3)
C1 C2 C7 C6 -178.1(2)
C3 C2 C7 C8 -178.7(2)
C1 C2 C7 C8 2.0(3)
C6 C7 C8 O2 114.8(2)
C2 C7 C8 O2 -65.3(3)
C2 C1 O1 S1 -89.1(2)
C7 C8 O2 S1 85.1(2)
C1 O1 S1 O2 68.14(16)
C1 O1 S1 S2 -46.49(16)
C8 O2 S1 O1 -64.50(16)
C8 O2 S1 S2 50.43(16)

loop_
_cod_related_entry_id
_cod_related_entry_database
_cod_related_entry_code
1 ChemSpider 30660393
